data_2211533
loop_
_publ_author_name
'Chuan-Bi Li'
'Wei Fang'
'En-Jie Dong'
'Bo Liu'
'Yan-Wei Li'

_publ_section_title Dichlorobis(pyrazino[2,3-<i>f</i>][1,10]phenanthroline-\k^2^<i>N</i>,<i>N</i>')cadmium(II)
_journal_coeditor_code NG2133
_journal_issue 12
_journal_name_full 'Acta Crystallographica Section E'
_journal_page_first m3247
_journal_page_last m3248
_journal_paper_doi 10.1107/S1600536806045582
_journal_volume 62
_journal_year 2006
_chemical_formula_iupac '[Cd Cl2 (C28 H16 N8)]'
_chemical_formula_moiety 'C28 H16 Cd Cl2 N8'
_chemical_formula_sum 'C28 H16 Cd Cl2 N8'
_chemical_formula_weight 647.80
_chemical_name_systematic
;
Dichlorobis(pyrazino[2,3-f][1,10]phenanthroline-\k^2^N,N']cadmium(II)
;
_space_group_IT_number 15
_symmetry_cell_setting monoclinic
_symmetry_space_group_name_Hall '-C 2yc'
_symmetry_space_group_name_H-M 'C 1 2/c 1'
_atom_sites_solution_hydrogens geom
_atom_sites_solution_primary direct
_atom_sites_solution_secondary difmap
_audit_creation_method SHELXL-97
_cell_angle_alpha 90.00
_cell_angle_beta 95.267(2)
_cell_angle_gamma 90.00
_cell_formula_units_Z 4
_cell_length_a 8.4987(11)
_cell_length_b 12.5070(17)
_cell_length_c 22.768(3)
_cell_measurement_reflns_used 3544
_cell_measurement_temperature 292(2)
_cell_measurement_theta_max 25.97
_cell_measurement_theta_min 2.91
_cell_volume 2409.9(6)
_computing_cell_refinement 'SAINT (Bruker, 2002)'
_computing_data_collection 'SMART (Bruker, 2002)'
_computing_data_reduction SAINT
_computing_molecular_graphics 'SHELXTL (Bruker, 2002)'
_computing_publication_material SHELXTL
_computing_structure_refinement 'SHELXL97 (Sheldrick, 1997)'
_computing_structure_solution 'SHELXS97 (Sheldrick, 1997)'
_diffrn_ambient_temperature 292(2)
_diffrn_detector_area_resol_mean 0
_diffrn_measured_fraction_theta_full 0.990
_diffrn_measured_fraction_theta_max 0.990
_diffrn_measurement_device_type 'Bruker APEX CCD area-detector'
_diffrn_measurement_method \w
_diffrn_radiation_monochromator graphite
_diffrn_radiation_source 'fine-focus sealed tube'
_diffrn_radiation_type MoK\a
_diffrn_radiation_wavelength 0.71073
_diffrn_reflns_av_R_equivalents 0.0189
_diffrn_reflns_av_sigmaI/netI 0.0219
_diffrn_reflns_limit_h_max 10
_diffrn_reflns_limit_h_min -10
_diffrn_reflns_limit_k_max 15
_diffrn_reflns_limit_k_min -13
_diffrn_reflns_limit_l_max 25
_diffrn_reflns_limit_l_min -28
_diffrn_reflns_number 6690
_diffrn_reflns_theta_full 26.01
_diffrn_reflns_theta_max 26.01
_diffrn_reflns_theta_min 1.80
_diffrn_standards_decay_% 0
_diffrn_standards_interval_count 0
_diffrn_standards_interval_time 0
_diffrn_standards_number 0
_exptl_absorpt_coefficient_mu 1.166
_exptl_absorpt_correction_T_max 0.828
_exptl_absorpt_correction_T_min 0.751
_exptl_absorpt_correction_type multi-scan
_exptl_absorpt_process_details '(SADABS; Bruker, 2002)'
_exptl_crystal_colour 'dark brown'
_exptl_crystal_density_diffrn 1.786
_exptl_crystal_density_method 'not measured'
_exptl_crystal_description block
_exptl_crystal_F_000 1288
_exptl_crystal_size_max 0.382
_exptl_crystal_size_mid 0.206
_exptl_crystal_size_min 0.161
_refine_diff_density_max 0.483
_refine_diff_density_min -0.222
_refine_ls_extinction_method none
_refine_ls_goodness_of_fit_ref 1.067
_refine_ls_hydrogen_treatment constr
_refine_ls_matrix_type full
_refine_ls_number_parameters 177
_refine_ls_number_reflns 2382
_refine_ls_number_restraints 0
_refine_ls_restrained_S_all 1.067
_refine_ls_R_factor_all 0.0284
_refine_ls_R_factor_gt 0.0250
_refine_ls_shift/su_max 0.001
_refine_ls_shift/su_mean 0.000
_refine_ls_structure_factor_coef Fsqd
_refine_ls_weighting_details 'calc w=1/[\s^2^(Fo^2^)+(0.031P)^2^+2.0151P] where P=(Fo^2^+2Fc^2^)/3'
_refine_ls_weighting_scheme calc
_refine_ls_wR_factor_gt 0.0600
_refine_ls_wR_factor_ref 0.0622
_reflns_number_gt 2170
_reflns_number_total 2382
_reflns_threshold_expression I>2\s(I)
_cod_data_source_file ng2133.cif
_cod_data_source_block I
_cod_original_cell_volume 2409.8(6)
_cod_original_sg_symbol_H-M 'C 2/c'
_cod_database_code 2211533
_cod_database_fobs_code 2211533

loop_
_symmetry_equiv_pos_as_xyz
'x, y, z'
'-x, y, -z+1/2'
'x+1/2, y+1/2, z'
'-x+1/2, y+1/2, -z+1/2'
'-x, -y, -z'
'x, -y, z-1/2'
'-x+1/2, -y+1/2, -z'
'x+1/2, -y+1/2, z-1/2'

loop_
_atom_site_type_symbol
_atom_site_label
_atom_site_fract_x
_atom_site_fract_y
_atom_site_fract_z
_atom_site_U_iso_or_equiv
_atom_site_adp_type
_atom_site_calc_flag
_atom_site_refinement_flags
_atom_site_occupancy
Cd Cd1 0.5000 0.637044(19) 0.7500 0.03245(10) Uani d S 1
Cl Cl1 0.68009(7) 0.76647(5) 0.80996(3) 0.04233(16) Uani d . 1
N N1 0.6923(2) 0.59046(16) 0.68470(8) 0.0323(4) Uani d . 1
C C4 0.7446(3) 0.50358(18) 0.59417(10) 0.0311(5) Uani d . 1
N N4 0.7795(2) 0.42081(17) 0.50061(9) 0.0394(5) Uani d . 1
C C14 0.6480(3) 0.52306(17) 0.63961(9) 0.0289(5) Uani d . 1
C C5 0.6871(3) 0.43451(18) 0.54536(10) 0.0324(5) Uani d . 1
C C9 0.4400(3) 0.40415(19) 0.59257(10) 0.0323(5) Uani d . 1
C C13 0.4937(3) 0.47118(17) 0.63901(10) 0.0301(5) Uani d . 1
N N3 0.4811(3) 0.32346(17) 0.49905(9) 0.0409(5) Uani d . 1
C C10 0.2898(3) 0.35765(19) 0.59360(12) 0.0397(6) Uani d . 1
H H10A 0.2497 0.3131 0.5631 0.048 Uiso calc R 1
C C8 0.5385(3) 0.38581(18) 0.54454(10) 0.0325(5) Uani d . 1
C C1 0.8336(3) 0.6366(2) 0.68640(11) 0.0374(5) Uani d . 1
H H1A 0.8640 0.6827 0.7174 0.045 Uiso calc R 1
C C11 0.2038(3) 0.3789(2) 0.63991(13) 0.0438(6) Uani d . 1
H H11A 0.1046 0.3484 0.6416 0.053 Uiso calc R 1
C C6 0.7203(3) 0.3602(2) 0.45660(11) 0.0436(6) Uani d . 1
H H6A 0.7797 0.3494 0.4248 0.052 Uiso calc R 1
C C2 0.9378(3) 0.6189(2) 0.64390(12) 0.0416(6) Uani d . 1
H H2A 1.0370 0.6509 0.6472 0.050 Uiso calc R 1
C C7 0.5732(3) 0.3119(2) 0.45575(11) 0.0445(6) Uani d . 1
H H7A 0.5380 0.2698 0.4235 0.053 Uiso calc R 1
C C3 0.8925(3) 0.5534(2) 0.59696(11) 0.0388(6) Uani d . 1
H H3B 0.9593 0.5423 0.5674 0.047 Uiso calc R 1
N N2 0.4060(2) 0.49370(16) 0.68416(8) 0.0350(4) Uani d . 1
C C12 0.2662(3) 0.4467(2) 0.68457(11) 0.0411(6) Uani d . 1
H H12A 0.2071 0.4597 0.7162 0.049 Uiso calc R 1

loop_
_atom_site_aniso_label
_atom_site_aniso_U_11
_atom_site_aniso_U_22
_atom_site_aniso_U_33
_atom_site_aniso_U_12
_atom_site_aniso_U_13
_atom_site_aniso_U_23
Cd1 0.03022(14) 0.03898(16) 0.02894(14) 0.000 0.00701(9) 0.000
Cl1 0.0407(3) 0.0473(4) 0.0387(3) -0.0039(3) 0.0027(3) -0.0061(3)
N1 0.0282(10) 0.0376(11) 0.0314(10) -0.0007(8) 0.0042(8) -0.0015(8)
C4 0.0298(12) 0.0331(12) 0.0306(12) 0.0031(9) 0.0039(9) 0.0012(9)
N4 0.0417(12) 0.0450(12) 0.0326(11) 0.0019(10) 0.0097(9) -0.0031(9)
C14 0.0279(11) 0.0298(11) 0.0288(11) 0.0028(9) 0.0022(9) 0.0035(9)
C5 0.0339(12) 0.0342(12) 0.0293(12) 0.0054(10) 0.0038(9) 0.0028(9)
C9 0.0318(12) 0.0315(12) 0.0338(12) 0.0022(9) 0.0047(10) 0.0011(9)
C13 0.0290(12) 0.0305(12) 0.0309(12) 0.0023(9) 0.0038(9) 0.0030(9)
N3 0.0422(12) 0.0438(12) 0.0365(11) -0.0009(10) 0.0025(9) -0.0047(9)
C10 0.0371(13) 0.0389(14) 0.0431(14) -0.0053(11) 0.0039(11) -0.0066(11)
C8 0.0338(12) 0.0334(12) 0.0302(12) 0.0034(10) 0.0024(9) 0.0006(9)
C1 0.0314(13) 0.0435(14) 0.0371(13) -0.0040(10) 0.0019(10) -0.0048(10)
C11 0.0337(13) 0.0438(15) 0.0552(17) -0.0089(11) 0.0117(12) -0.0039(12)
C6 0.0504(16) 0.0489(16) 0.0331(14) 0.0028(12) 0.0127(11) -0.0022(11)
C2 0.0271(12) 0.0525(16) 0.0461(15) -0.0060(11) 0.0074(10) -0.0064(12)
C7 0.0533(16) 0.0459(15) 0.0343(13) 0.0015(13) 0.0045(12) -0.0074(11)
C3 0.0299(12) 0.0511(15) 0.0366(13) 0.0006(11) 0.0099(10) -0.0023(11)
N2 0.0330(11) 0.0392(11) 0.0339(11) -0.0021(9) 0.0089(8) -0.0004(8)
C12 0.0354(13) 0.0477(15) 0.0421(14) -0.0018(11) 0.0133(11) -0.0039(11)

loop_
_atom_type_symbol
_atom_type_description
_atom_type_scat_dispersion_real
_atom_type_scat_dispersion_imag
_atom_type_scat_source
C C 0.0033 0.0016 'International Tables Vol C Tables 4.2.6.8 and 6.1.1.4'
H H 0.0000 0.0000 'International Tables Vol C Tables 4.2.6.8 and 6.1.1.4'
N N 0.0061 0.0033 'International Tables Vol C Tables 4.2.6.8 and 6.1.1.4'
Cl Cl 0.1484 0.1585 'International Tables Vol C Tables 4.2.6.8 and 6.1.1.4'
Cd Cd -0.8075 1.2024 'International Tables Vol C Tables 4.2.6.8 and 6.1.1.4'

loop_
_geom_angle_atom_site_label_1
_geom_angle_atom_site_label_2
_geom_angle_atom_site_label_3
_geom_angle_site_symmetry_1
_geom_angle_site_symmetry_3
_geom_angle
_geom_angle_publ_flag
N1 Cd1 N1 . 2_656 151.67(10) ?
N1 Cd1 N2 . . 68.85(6) y
N1 Cd1 N2 2_656 . 89.94(6) ?
N1 Cd1 N2 . 2_656 89.94(6) ?
N1 Cd1 N2 2_656 2_656 68.85(6) ?
N2 Cd1 N2 . 2_656 84.65(10) ?
N1 Cd1 Cl1 . . 94.44(5) y
N1 Cd1 Cl1 2_656 . 103.58(5) ?
N2 Cd1 Cl1 . . 162.22(5) y
N2 Cd1 Cl1 2_656 . 89.47(5) ?
N1 Cd1 Cl1 . 2_656 103.58(5) ?
N1 Cd1 Cl1 2_656 2_656 94.44(5) ?
N2 Cd1 Cl1 . 2_656 89.47(5) ?
N2 Cd1 Cl1 2_656 2_656 162.22(5) ?
Cl1 Cd1 Cl1 . 2_656 100.76(3) ?
C1 N1 C14 . . 118.6(2) ?
C1 N1 Cd1 . . 123.08(16) ?
C14 N1 Cd1 . . 117.82(14) ?
C3 C4 C14 . . 118.3(2) ?
C3 C4 C5 . . 122.4(2) ?
C14 C4 C5 . . 119.3(2) ?
C6 N4 C5 . . 116.0(2) ?
N1 C14 C4 . . 121.8(2) ?
N1 C14 C13 . . 118.02(19) ?
C4 C14 C13 . . 120.1(2) ?
N4 C5 C8 . . 121.3(2) ?
N4 C5 C4 . . 118.2(2) ?
C8 C5 C4 . . 120.5(2) ?
C13 C9 C10 . . 118.1(2) ?
C13 C9 C8 . . 119.6(2) ?
C10 C9 C8 . . 122.2(2) ?
N2 C13 C9 . . 122.5(2) ?
N2 C13 C14 . . 117.2(2) ?
C9 C13 C14 . . 120.3(2) ?
C7 N3 C8 . . 116.0(2) ?
C11 C10 C9 . . 119.0(2) ?
C11 C10 H10A . . 120.5 ?
C9 C10 H10A . . 120.5 ?
N3 C8 C5 . . 121.5(2) ?
N3 C8 C9 . . 118.4(2) ?
C5 C8 C9 . . 120.1(2) ?
N1 C1 C2 . . 122.9(2) ?
N1 C1 H1A . . 118.6 ?
C2 C1 H1A . . 118.6 ?
C10 C11 C12 . . 119.2(2) ?
C10 C11 H11A . . 120.4 ?
C12 C11 H11A . . 120.4 ?
N4 C6 C7 . . 122.8(2) ?
N4 C6 H6A . . 118.6 ?
C7 C6 H6A . . 118.6 ?
C3 C2 C1 . . 119.1(2) ?
C3 C2 H2A . . 120.4 ?
C1 C2 H2A . . 120.4 ?
N3 C7 C6 . . 122.4(2) ?
N3 C7 H7A . . 118.8 ?
C6 C7 H7A . . 118.8 ?
C2 C3 C4 . . 119.2(2) ?
C2 C3 H3B . . 120.4 ?
C4 C3 H3B . . 120.4 ?
C12 N2 C13 . . 118.0(2) ?
C12 N2 Cd1 . . 124.61(16) ?
C13 N2 Cd1 . . 116.74(15) ?
N2 C12 C11 . . 123.1(2) ?
N2 C12 H12A . . 118.4 ?
C11 C12 H12A . . 118.4 ?

loop_
_geom_bond_atom_site_label_1
_geom_bond_atom_site_label_2
_geom_bond_site_symmetry_2
_geom_bond_distance
_geom_bond_publ_flag
Cd1 N1 . 2.3805(18) y
Cd1 N1 2_656 2.3805(19) ?
Cd1 N2 . 2.425(2) y
Cd1 N2 2_656 2.425(2) ?
Cd1 Cl1 . 2.5382(7) y
Cd1 Cl1 2_656 2.5382(7) ?
N1 C1 . 1.330(3) ?
N1 C14 . 1.355(3) ?
C4 C3 . 1.400(3) ?
C4 C14 . 1.400(3) ?
C4 C5 . 1.456(3) ?
N4 C6 . 1.318(3) ?
N4 C5 . 1.353(3) ?
C14 C13 . 1.462(3) ?
C5 C8 . 1.401(3) ?
C9 C13 . 1.393(3) ?
C9 C10 . 1.405(3) ?
C9 C8 . 1.455(3) ?
C13 N2 . 1.354(3) ?
N3 C7 . 1.321(3) ?
N3 C8 . 1.351(3) ?
C10 C11 . 1.363(4) ?
C10 H10A . 0.9300 ?
C1 C2 . 1.388(3) ?
C1 H1A . 0.9300 ?
C11 C12 . 1.391(4) ?
C11 H11A . 0.9300 ?
C6 C7 . 1.388(4) ?
C6 H6A . 0.9300 ?
C2 C3 . 1.373(4) ?
C2 H2A . 0.9300 ?
C7 H7A . 0.9300 ?
C3 H3B . 0.9300 ?
N2 C12 . 1.326(3) ?
C12 H12A . 0.9300 ?

loop_
_geom_torsion_atom_site_label_1
_geom_torsion_atom_site_label_2
_geom_torsion_atom_site_label_3
_geom_torsion_atom_site_label_4
_geom_torsion_site_symmetry_1
_geom_torsion
N1 Cd1 N1 C1 2_656 -134.28(19)
N2 Cd1 N1 C1 . -178.2(2)
N2 Cd1 N1 C1 2_656 -93.94(19)
Cl1 Cd1 N1 C1 . -4.48(19)
Cl1 Cd1 N1 C1 2_656 97.72(19)
N1 Cd1 N1 C14 2_656 53.67(15)
N2 Cd1 N1 C14 . 9.72(15)
N2 Cd1 N1 C14 2_656 94.01(16)
Cl1 Cd1 N1 C14 . -176.53(15)
Cl1 Cd1 N1 C14 2_656 -74.33(16)
C1 N1 C14 C4 . -2.0(3)
Cd1 N1 C14 C4 . 170.39(16)
C1 N1 C14 C13 . 178.7(2)
Cd1 N1 C14 C13 . -8.9(3)
C3 C4 C14 N1 . 1.8(3)
C5 C4 C14 N1 . -176.9(2)
C3 C4 C14 C13 . -178.9(2)
C5 C4 C14 C13 . 2.3(3)
C6 N4 C5 C8 . 0.6(3)
C6 N4 C5 C4 . -178.0(2)
C3 C4 C5 N4 . -1.7(3)
C14 C4 C5 N4 . 177.0(2)
C3 C4 C5 C8 . 179.7(2)
C14 C4 C5 C8 . -1.6(3)
C10 C9 C13 N2 . -0.8(3)
C8 C9 C13 N2 . 178.2(2)
C10 C9 C13 C14 . -179.0(2)
C8 C9 C13 C14 . 0.1(3)
N1 C14 C13 N2 . -0.5(3)
C4 C14 C13 N2 . -179.8(2)
N1 C14 C13 C9 . 177.7(2)
C4 C14 C13 C9 . -1.6(3)
C13 C9 C10 C11 . -0.7(4)
C8 C9 C10 C11 . -179.7(2)
C7 N3 C8 C5 . -0.2(4)
C7 N3 C8 C9 . 178.1(2)
N4 C5 C8 N3 . -0.2(4)
C4 C5 C8 N3 . 178.4(2)
N4 C5 C8 C9 . -178.4(2)
C4 C5 C8 C9 . 0.1(3)
C13 C9 C8 N3 . -177.7(2)
C10 C9 C8 N3 . 1.3(3)
C13 C9 C8 C5 . 0.6(3)
C10 C9 C8 C5 . 179.6(2)
C14 N1 C1 C2 . 0.2(4)
Cd1 N1 C1 C2 . -171.84(19)
C9 C10 C11 C12 . 0.6(4)
C5 N4 C6 C7 . -0.6(4)
N1 C1 C2 C3 . 1.9(4)
C8 N3 C7 C6 . 0.2(4)
N4 C6 C7 N3 . 0.3(4)
C1 C2 C3 C4 . -2.0(4)
C14 C4 C3 C2 . 0.2(4)
C5 C4 C3 C2 . 179.0(2)
C9 C13 N2 C12 . 2.3(3)
C14 C13 N2 C12 . -179.5(2)
C9 C13 N2 Cd1 . -168.78(17)
C14 C13 N2 Cd1 . 9.4(3)
N1 Cd1 N2 C12 . 179.6(2)
N1 Cd1 N2 C12 2_656 18.8(2)
N2 Cd1 N2 C12 2_656 87.6(2)
Cl1 Cd1 N2 C12 . 158.77(16)
Cl1 Cd1 N2 C12 2_656 -75.6(2)
N1 Cd1 N2 C13 . -9.95(15)
N1 Cd1 N2 C13 2_656 -170.72(16)
N2 Cd1 N2 C13 2_656 -101.96(17)
Cl1 Cd1 N2 C13 . -30.8(3)
Cl1 Cd1 N2 C13 2_656 94.84(16)
C13 N2 C12 C11 . -2.4(4)
Cd1 N2 C12 C11 . 167.9(2)
C10 C11 C12 N2 . 1.0(4)
